data_2203574
loop_
_publ_author_name
'Zele\<n\'ak, Vladim\'ir'
'Vargov\'a, Zuzana'
'C\'isa\<rov\'a, Ivana'

_publ_section_title
;
 Adeninium perchlorate adenine dihydrate
;
_journal_issue 5
_journal_name_full 'Acta Crystallographica Section E'
_journal_page_first o742
_journal_page_last o744
_journal_paper_doi 10.1107/S1600536804007640
_journal_volume 60
_journal_year 2004
_chemical_formula_iupac 'C5 H6 N5 + , Cl O4 - , C5 H5 N5 , 2H2 O'
_chemical_formula_moiety 'C5 H6 N5 + , Cl O4 - , C5 H5 N5 , 2H2 O'
_chemical_formula_sum 'C10 H15 Cl N10 O6'
_chemical_formula_weight 406.77
_chemical_name_systematic
;
Adeninium perchlorate adenine dihydrate
;
_space_group_IT_number 14
_symmetry_cell_setting monoclinic
_symmetry_space_group_name_Hall '-P 2ybc'
_symmetry_space_group_name_H-M 'P 1 21/c 1'
_atom_sites_solution_hydrogens difmap
_atom_sites_solution_primary direct
_atom_sites_solution_secondary difmap
_cell_angle_alpha 90.00
_cell_angle_beta 103.8880(15)
_cell_angle_gamma 90.00
_cell_formula_units_Z 4
_cell_length_a 7.7750(2)
_cell_length_b 20.1180(5)
_cell_length_c 10.5900(3)
_cell_measurement_reflns_used 27858
_cell_measurement_temperature 150(2)
_cell_measurement_theta_max 27.5
_cell_measurement_theta_min 1
_cell_volume 1608.04(7)
_computing_cell_refinement 'COLLECT and DENZO'
_computing_data_collection 'COLLECT (Nonius, 1998) and DENZO (Otwinowski & Minor, 1997)'
_computing_data_reduction 'COLLECT and DENZO'
_computing_molecular_graphics 'PLATON (Spek, 2003)'
_computing_publication_material 'SHELXL97, enCIFer (Allen et al., 2004) and WinGX (Farrugia, 1999)'
_computing_structure_refinement 'SHELXL97 (Sheldrick, 1997)'
_computing_structure_solution 'SHELXS97 (Sheldrick, 1997)'
_diffrn_ambient_temperature 150(2)
_diffrn_detector_area_resol_mean 9.091
_diffrn_measured_fraction_theta_full 0.996
_diffrn_measured_fraction_theta_max 0.996
_diffrn_measurement_device_type 'Nonius KappaCCD area-detector'
_diffrn_measurement_method '\f and \w scans to fill the Ewald sphere'
_diffrn_radiation_monochromator graphite
_diffrn_radiation_source 'fine-focus sealed tube'
_diffrn_radiation_type MoK\a
_diffrn_radiation_wavelength 0.71070
_diffrn_reflns_av_R_equivalents 0.026
_diffrn_reflns_av_sigmaI/netI 0.0329
_diffrn_reflns_limit_h_max 10
_diffrn_reflns_limit_h_min -10
_diffrn_reflns_limit_k_max 26
_diffrn_reflns_limit_k_min -26
_diffrn_reflns_limit_l_max 13
_diffrn_reflns_limit_l_min -13
_diffrn_reflns_number 28827
_diffrn_reflns_theta_full 27.49
_diffrn_reflns_theta_max 27.49
_diffrn_reflns_theta_min 2.22
_diffrn_standards_number 0
_exptl_absorpt_coefficient_mu 0.297
_exptl_absorpt_correction_type none
_exptl_crystal_colour colourless
_exptl_crystal_density_diffrn 1.680
_exptl_crystal_density_meas ?
_exptl_crystal_density_method .
_exptl_crystal_description needle
_exptl_crystal_F_000 840
_exptl_crystal_size_max 0.35
_exptl_crystal_size_mid 0.3
_exptl_crystal_size_min 0.15
_refine_diff_density_max 0.276
_refine_diff_density_min -0.517
_refine_ls_extinction_method none
_refine_ls_goodness_of_fit_ref 1.045
_refine_ls_hydrogen_treatment mixed
_refine_ls_matrix_type full
_refine_ls_number_parameters 272
_refine_ls_number_reflns 3656
_refine_ls_number_restraints 4
_refine_ls_restrained_S_all 1.045
_refine_ls_R_factor_all 0.0738
_refine_ls_R_factor_gt 0.0421
_refine_ls_shift/su_max 0.000
_refine_ls_shift/su_mean 0.000
_refine_ls_structure_factor_coef Fsqd
_refine_ls_weighting_details 'calc w = 1/[\s^2^(Fo^2^)+(0.0721P)^2^+0.3603P] where P=(Fo^2^+2Fc^2^)/3'
_refine_ls_weighting_scheme calc
_refine_ls_wR_factor_gt 0.1202
_refine_ls_wR_factor_ref 0.1376
_reflns_number_gt 2341
_reflns_number_total 3656
_reflns_threshold_expression I>2\s(I)
_cod_data_source_file cv6292.cif
_cod_data_source_block I
_cod_original_sg_symbol_H-M 'P 21/c'
_cod_database_code 2203574
_cod_database_fobs_code 2203574

loop_
_symmetry_equiv_pos_as_xyz
'x, y, z'
'-x, y+1/2, -z+1/2'
'-x, -y, -z'
'x, -y-1/2, z-1/2'

loop_
_atom_site_label
_atom_site_fract_x
_atom_site_fract_y
_atom_site_fract_z
_atom_site_U_iso_or_equiv
_atom_site_adp_type
_atom_site_calc_flag
_atom_site_refinement_flags
_atom_site_occupancy
_atom_site_type_symbol
N1A 0.35916(19) 0.36311(7) 0.45548(14) 0.0260(3) Uani d . 1 N
H1A 0.4142 0.3257 0.4659 0.031 Uiso calc R 1 H
C2A 0.2359(2) 0.37342(9) 0.34262(17) 0.0284(4) Uani d . 1 C
H2A 0.2158 0.3390 0.2822 0.034 Uiso calc R 1 H
N3A 0.14305(19) 0.42773(8) 0.31194(14) 0.0284(4) Uani d . 1 N
C4A 0.1844(2) 0.47472(9) 0.40740(17) 0.0254(4) Uani d . 1 C
C5A 0.3064(2) 0.46880(9) 0.52606(17) 0.0251(4) Uani d . 1 C
C6A 0.4007(2) 0.40867(9) 0.55324(16) 0.0254(4) Uani d . 1 C
N7A 0.3118(2) 0.52665(7) 0.59758(14) 0.0278(4) Uani d . 1 N
C8A 0.1938(2) 0.56477(9) 0.52124(17) 0.0284(4) Uani d . 1 C
H8A 0.1678 0.6076 0.5441 0.034 Uiso calc R 1 H
N9A 0.1131(2) 0.53603(7) 0.40572(14) 0.0274(4) Uani d . 1 N
H9A 0.0330 0.5534 0.3442 0.033 Uiso calc R 1 H
N10A 0.5204(2) 0.39478(9) 0.66077(15) 0.0293(4) Uani d . 1 N
H10A 0.573(3) 0.3552(11) 0.6702(19) 0.034(6) Uiso d . 1 H
H10B 0.541(3) 0.4259(12) 0.721(2) 0.045(7) Uiso d . 1 H
N1B 0.36710(19) 0.36247(7) 0.96288(14) 0.0260(4) Uani d . 1 N
C2B 0.2430(2) 0.37627(9) 0.85329(18) 0.0293(4) Uani d . 1 C
H2B 0.2195 0.3427 0.7911 0.035 Uiso calc R 1 H
N3B 0.15013(19) 0.43191(8) 0.82334(14) 0.0290(4) Uani d . 1 N
C4B 0.1934(2) 0.47738(9) 0.92023(17) 0.0254(4) Uani d . 1 C
C5B 0.3154(2) 0.46920(8) 1.03849(17) 0.0249(4) Uani d . 1 C
C6B 0.4060(2) 0.40806(9) 1.05971(17) 0.0257(4) Uani d . 1 C
N7B 0.32336(19) 0.52611(7) 1.11364(14) 0.0274(4) Uani d . 1 N
C8B 0.2075(2) 0.56619(9) 1.04005(17) 0.0281(4) Uani d . 1 C
H8B 0.1837 0.6088 1.0656 0.034 Uiso calc R 1 H
N9B 0.1259(2) 0.53939(7) 0.92320(14) 0.0282(4) Uani d . 1 N
H9B 0.0469 0.5581 0.8628 0.034 Uiso calc R 1 H
N10B 0.5264(2) 0.39323(9) 1.16862(16) 0.0311(4) Uani d . 1 N
H10C 0.578(3) 0.3547(11) 1.1747(19) 0.034(6) Uiso d . 1 H
H10D 0.551(3) 0.4226(12) 1.228(2) 0.042(6) Uiso d . 1 H
Cl1 0.05683(6) 0.249214(19) 1.05999(4) 0.02610(17) Uani d . 1 Cl
O1 0.23872(19) 0.24654(6) 1.13033(14) 0.0332(4) Uani d . 1 O
O2 -0.0377(2) 0.19529(8) 1.10012(16) 0.0537(5) Uani d . 1 O
O3 0.0439(2) 0.24459(7) 0.92269(15) 0.0502(5) Uani d . 1 O
O4 -0.0203(2) 0.31023(8) 1.08812(15) 0.0541(5) Uani d . 1 O
O5 0.5541(2) 0.24940(6) 0.96252(15) 0.0314(3) Uani d D 1 O
H1W 0.623(3) 0.2487(8) 1.0404(18) 0.038 Uiso d D 1 H
H2W 0.488(2) 0.2865(8) 0.9636(19) 0.038 Uiso d D 1 H
O6 0.6842(2) 0.25904(8) 0.74230(16) 0.0503(5) Uani d D 1 O
H3W 0.794(2) 0.2568(10) 0.773(3) 0.060 Uiso d D 1 H
H4W 0.640(4) 0.2533(10) 0.811(2) 0.060 Uiso d D 1 H

loop_
_atom_site_aniso_label
_atom_site_aniso_U_11
_atom_site_aniso_U_22
_atom_site_aniso_U_33
_atom_site_aniso_U_12
_atom_site_aniso_U_13
_atom_site_aniso_U_23
N1A 0.0300(8) 0.0221(8) 0.0250(8) -0.0010(6) 0.0046(6) -0.0014(6)
C2A 0.0320(10) 0.0281(10) 0.0241(9) -0.0044(8) 0.0047(8) -0.0018(8)
N3A 0.0303(9) 0.0305(9) 0.0229(8) -0.0034(7) 0.0035(6) 0.0004(7)
C4A 0.0257(10) 0.0266(10) 0.0239(9) -0.0035(7) 0.0062(7) 0.0019(7)
C5A 0.0240(9) 0.0264(9) 0.0249(9) -0.0049(7) 0.0057(7) -0.0016(7)
C6A 0.0252(9) 0.0287(10) 0.0223(9) -0.0056(8) 0.0055(7) -0.0008(7)
N7A 0.0280(9) 0.0280(8) 0.0271(8) -0.0033(6) 0.0057(7) -0.0020(6)
C8A 0.0294(10) 0.0263(10) 0.0293(10) -0.0024(8) 0.0066(8) -0.0007(8)
N9A 0.0272(8) 0.0285(8) 0.0252(8) -0.0002(6) 0.0034(6) 0.0019(6)
N10A 0.0301(9) 0.0311(9) 0.0240(9) 0.0014(7) 0.0009(7) -0.0010(7)
N1B 0.0289(8) 0.0261(8) 0.0226(8) -0.0052(6) 0.0052(6) -0.0022(6)
C2B 0.0315(10) 0.0296(10) 0.0269(10) -0.0049(8) 0.0073(8) -0.0008(8)
N3B 0.0317(9) 0.0301(9) 0.0242(8) -0.0028(7) 0.0049(7) 0.0003(7)
C4B 0.0254(10) 0.0261(10) 0.0249(9) -0.0045(7) 0.0067(7) 0.0013(7)
C5B 0.0259(10) 0.0250(9) 0.0243(9) -0.0040(7) 0.0067(7) -0.0011(7)
C6B 0.0249(9) 0.0302(10) 0.0226(9) -0.0046(8) 0.0066(7) 0.0006(8)
N7B 0.0290(9) 0.0263(8) 0.0260(8) -0.0027(6) 0.0051(6) -0.0030(6)
C8B 0.0304(10) 0.0255(9) 0.0286(10) -0.0037(8) 0.0073(8) -0.0012(8)
N9B 0.0287(8) 0.0287(8) 0.0253(8) -0.0007(7) 0.0030(7) 0.0036(7)
N10B 0.0318(9) 0.0313(10) 0.0266(9) 0.0020(8) 0.0003(7) -0.0026(8)
Cl1 0.0261(3) 0.0276(3) 0.0229(3) 0.00119(17) 0.00239(18) -0.00148(16)
O1 0.0265(7) 0.0423(8) 0.0268(8) 0.0015(5) -0.0013(6) 0.0021(5)
O2 0.0493(9) 0.0480(10) 0.0571(10) -0.0221(7) -0.0006(8) 0.0080(8)
O3 0.0398(9) 0.0861(14) 0.0213(8) 0.0093(7) 0.0009(7) -0.0048(7)
O4 0.0546(10) 0.0417(9) 0.0546(10) 0.0210(7) -0.0092(8) -0.0128(7)
O5 0.0327(8) 0.0305(8) 0.0282(8) 0.0032(5) 0.0019(6) -0.0001(6)
O6 0.0284(8) 0.0887(13) 0.0321(9) 0.0047(8) 0.0037(7) 0.0008(8)

loop_
_atom_type_symbol
_atom_type_description
_atom_type_scat_dispersion_real
_atom_type_scat_dispersion_imag
_atom_type_scat_source
C C 0.0033 0.0016 'International Tables Vol C Tables 4.2.6.8 and 6.1.1.4'
H H 0.0000 0.0000 'International Tables Vol C Tables 4.2.6.8 and 6.1.1.4'
N N 0.0061 0.0033 'International Tables Vol C Tables 4.2.6.8 and 6.1.1.4'
O O 0.0106 0.0060 'International Tables Vol C Tables 4.2.6.8 and 6.1.1.4'
Cl Cl 0.1484 0.1585 'International Tables Vol C Tables 4.2.6.8 and 6.1.1.4'

loop_
_geom_angle_atom_site_label_1
_geom_angle_atom_site_label_2
_geom_angle_atom_site_label_3
_geom_angle
_geom_angle_publ_flag
C2A N1A C6A 123.71(16) yes
C2A N1A H1A 118.1 ?
C6A N1A H1A 118.1 ?
N3A C2A N1A 125.33(17) yes
N3A C2A H2A 117.3 ?
N1A C2A H2A 117.3 ?
C2A N3A C4A 112.16(15) ?
N9A C4A N3A 126.87(16) ?
N9A C4A C5A 106.24(15) ?
N3A C4A C5A 126.89(17) ?
N7A C5A C4A 110.39(16) ?
N7A C5A C6A 131.66(16) ?
C4A C5A C6A 117.95(16) ?
N10A C6A N1A 120.27(17) yes
N10A C6A C5A 125.78(17) ?
N1A C6A C5A 113.95(15) yes
C8A N7A C5A 103.24(14) ?
N7A C8A N9A 114.06(16) ?
N7A C8A H8A 123.0 ?
N9A C8A H8A 123.0 ?
C4A N9A C8A 106.07(15) ?
C4A N9A H9A 127.0 ?
C8A N9A H9A 127.0 ?
C6A N10A H10A 119.9(13) ?
C6A N10A H10B 116.2(15) ?
H10A N10A H10B 124(2) ?
C2B N1B C6B 119.72(16) yes
N3B C2B N1B 127.93(17) yes
N3B C2B H2B 116.0 ?
N1B C2B H2B 116.0 ?
C2B N3B C4B 111.48(16) ?
N3B C4B N9B 127.67(17) ?
N3B C4B C5B 126.51(17) ?
N9B C4B C5B 105.82(15) ?
N7B C5B C4B 110.29(15) ?
N7B C5B C6B 132.64(17) ?
C4B C5B C6B 117.07(16) ?
N10B C6B N1B 119.08(17) yes
N10B C6B C5B 123.65(17) ?
N1B C6B C5B 117.27(16) yes
C8B N7B C5B 103.65(15) ?
N7B C8B N9B 113.54(16) ?
N7B C8B H8B 123.2 ?
N9B C8B H8B 123.2 ?
C4B N9B C8B 106.71(15) ?
C4B N9B H9B 126.6 ?
C8B N9B H9B 126.6 ?
C6B N10B H10C 118.7(14) ?
C6B N10B H10D 118.2(15) ?
H10C N10B H10D 123(2) ?
O4 Cl1 O2 108.54(12) yes
O4 Cl1 O1 109.60(8) yes
O2 Cl1 O1 109.30(8) yes
O4 Cl1 O3 109.63(9) yes
O2 Cl1 O3 109.61(9) yes
O1 Cl1 O3 110.15(10) yes
H1W O5 H2W 102.7(17) ?
H3W O6 H4W 104(3) ?

loop_
_geom_bond_atom_site_label_1
_geom_bond_atom_site_label_2
_geom_bond_distance
_geom_bond_publ_flag
N1A C2A 1.357(2) yes
N1A C6A 1.362(2) yes
N1A H1A 0.8600 ?
C2A N3A 1.307(2) ?
C2A H2A 0.9300 ?
N3A C4A 1.365(2) ?
C4A N9A 1.351(2) ?
C4A C5A 1.386(2) ?
C5A N7A 1.384(2) ?
C5A C6A 1.408(3) ?
C6A N10A 1.316(2) yes
N7A C8A 1.314(2) ?
C8A N9A 1.362(2) ?
C8A H8A 0.9300 ?
N9A H9A 0.8600 ?
N10A H10A 0.89(2) ?
N10A H10B 0.88(2) ?
N1B C2B 1.348(2) yes
N1B C6B 1.355(2) yes
C2B N3B 1.328(2) ?
C2B H2B 0.9300 ?
N3B C4B 1.355(2) ?
C4B N9B 1.356(2) ?
C4B C5B 1.387(2) ?
C5B N7B 1.387(2) ?
C5B C6B 1.409(3) ?
C6B N10B 1.333(2) yes
N7B C8B 1.316(2) ?
C8B N9B 1.359(2) ?
C8B H8B 0.9300 ?
N9B H9B 0.8600 ?
N10B H10C 0.87(2) ?
N10B H10D 0.85(2) ?
Cl1 O4 1.4287(15) yes
Cl1 O2 1.4311(15) yes
Cl1 O1 1.4325(15) yes
Cl1 O3 1.4362(16) yes
O5 H1W 0.868(17) ?
O5 H2W 0.907(15) ?
O6 H3W 0.841(18) ?
O6 H4W 0.881(18) ?

loop_
_geom_hbond_atom_site_label_D
_geom_hbond_atom_site_label_H
_geom_hbond_atom_site_label_A
_geom_hbond_site_symmetry_A
_geom_hbond_distance_DH
_geom_hbond_distance_HA
_geom_hbond_distance_DA
_geom_hbond_angle_DHA
_geom_hbond_publ_flag
N1A H1A O5 4_565 0.86 1.87 2.715(2) 169 yes
N9A H9A N3B 3_566 0.86 2.01 2.847(2) 163 yes
N10A H10A O6 . 0.89(2) 2.18(2) 3.049(2) 165(2) yes
N10A H10B N7B 3_667 0.88(2) 2.06(2) 2.885(2) 156(2) yes
N9B H9B N3A 3_566 0.86 2.09 2.918(2) 161 yes
N10B H10C O6 4_566 0.87(2) 2.48(2) 3.322(2) 164(2) yes
N10B H10D N7A 3_667 0.85(2) 2.15(2) 2.969(2) 160(2) yes
O5 H1W O6 4_566 0.88(2) 2.08(2) 2.897(2) 156(2) yes
O5 H2W N1B . 0.91(2) 1.79(2) 2.700(2) 177(2) yes
O6 H3W O3 1_655 0.84(2) 2.21(2) 2.999(2) 157(3) yes
O6 H4W O5 . 0.88(2) 1.88(2) 2.763(3) 174(2) yes
C2A H2A O1 1_554 0.93 2.49 3.405(2) 167 yes
C2A H2A O4 1_554 0.93 2.47 3.205(2) 136 yes
C2B H2B O1 4_565 0.93 2.50 3.412(2) 166 yes
C2B H2B O2 4_565 0.93 2.59 3.349(2) 139 yes
C8A H8A O2 2_556 0.93 2.39 3.045(2) 127 yes
C8B H8B O4 3_567 0.93 2.43 3.032(2) 122 yes

loop_
_cod_related_entry_id
_cod_related_entry_database
_cod_related_entry_code
1 ChemSpider 21130887
